data_4513853
loop_
_publ_author_name
'Gorgas, Nikolaus'
'St\"oger, Berthold'
'Veiros, Luis F.'
'Kirchner, Karl'

_publ_section_title
;
 Highly Efficient and Selective Hydrogenation of Aldehydes: A Well-Defined
 Fe(II) Catalyst Exhibits Noble-Metal Activity.
;
_journal_issue 4
_journal_name_full 'ACS catalysis'
_journal_page_first 2664
_journal_page_last 2672
_journal_paper_doi 10.1021/acscatal.6b00436
_journal_volume 6
_journal_year 2016
_chemical_formula_sum 'C20 H38 Br Fe N3 O P2'
_chemical_formula_weight 534.2
_chemical_name_systematic ' ?'
_space_group_IT_number 4
_symmetry_cell_setting monoclinic
_symmetry_Int_Tables_number 4
_symmetry_space_group_name_Hall 'P 2yb'
_symmetry_space_group_name_H-M 'P 1 21 1'
_audit_creation_method 'Jana2006 Version : 24/09/2013'
_cell_angle_alpha 90
_cell_angle_beta 99.602(2)
_cell_angle_gamma 90
_cell_formula_units_Z 4
_cell_length_a 11.7189(10)
_cell_length_b 12.5863(11)
_cell_length_c 16.7721(14)
_cell_measurement_reflns_used 9862
_cell_measurement_temperature 100
_cell_measurement_theta_max 32.9
_cell_measurement_theta_min 2.3
_cell_volume 2439.2(4)
_diffrn_ambient_temperature 100
_diffrn_measured_fraction_theta_full 0.99
_diffrn_measured_fraction_theta_max 0.99
_diffrn_measurement_device 'four-circle diffractometer'
_diffrn_measurement_device_type 'Bruker KAPPA APEX II CCD'
_diffrn_measurement_method '\w- and \f-scans'
_diffrn_radiation_monochromator graphite
_diffrn_radiation_probe x-ray
_diffrn_radiation_source 'X-ray tube'
_diffrn_radiation_type 'Mo K\a'
_diffrn_radiation_wavelength 0.71073
_diffrn_reflns_av_R_equivalents 0.048
_diffrn_reflns_av_unetI/netI 0.0466
_diffrn_reflns_limit_h_max 17
_diffrn_reflns_limit_h_min -17
_diffrn_reflns_limit_k_max 19
_diffrn_reflns_limit_k_min -19
_diffrn_reflns_limit_l_max 25
_diffrn_reflns_limit_l_min -25
_diffrn_reflns_number 65350
_diffrn_reflns_theta_full 32.72
_diffrn_reflns_theta_max 32.72
_diffrn_reflns_theta_min 1.23
_exptl_absorpt_coefficient_mu 2.403
_exptl_absorpt_correction_T_max 0.45
_exptl_absorpt_correction_T_min 0.27
_exptl_absorpt_correction_type multi-scan
_exptl_absorpt_process_details SADABS
_exptl_crystal_colour 'translucent dark yellow'
_exptl_crystal_density_diffrn 1.4543
_exptl_crystal_description block
_exptl_crystal_F_000 1112
_exptl_crystal_size_max 0.58
_exptl_crystal_size_mid 0.53
_exptl_crystal_size_min 0.33
_refine_diff_density_max 0.74
_refine_diff_density_min -0.28
_refine_ls_abs_structure_details '  8544 of Friedel pairs used in the refinement'
_refine_ls_abs_structure_Flack 0.244(3)
_refine_ls_extinction_method none
_refine_ls_goodness_of_fit_gt 1.23
_refine_ls_goodness_of_fit_ref 1.17
_refine_ls_hydrogen_treatment mixed
_refine_ls_number_constraints 297
_refine_ls_number_parameters 514
_refine_ls_number_reflns 17845
_refine_ls_number_restraints 2
_refine_ls_R_factor_all 0.0393
_refine_ls_R_factor_gt 0.0290
_refine_ls_shift/su_max 0.0266
_refine_ls_shift/su_mean 0.0031
_refine_ls_structure_factor_coef F
_refine_ls_weighting_details w=1/(\s^2^(F)+0.0001F^2^)
_refine_ls_weighting_scheme sigma
_refine_ls_wR_factor_gt 0.0324
_refine_ls_wR_factor_ref 0.0334
_reflns_number_gt 15279
_reflns_number_total 17845
_reflns_threshold_expression I>3\s(I)
_cod_data_source_file cs6b00436_si_002.cif
_cod_data_source_block Fe_PNP_Br_CO_H
_cod_depositor_comments
;
The following automatic conversions were performed:

'_diffrn_radiation_probe' value 'X-ray' changed to 'x-ray' according
to
/usr/data/users/saulius/crontab/automatic-downloads/rss-feeds/ACS/lib/dictionaries/cif_core.dic
dictionary named 'cif_core.dic' version 2.4.2 from 2011-04-26.

Automatic conversion script
Id: cif_fix_values 4268 2015-11-12 08:31:59Z antanas 

 Adding full bibliography for 4513853--4513854.cif.

 Adding full bibliography for 4513853--4513854.cif.
;
_cod_original_formula_sum 'C20 H38 Br1 Fe1 N3 O1 P2'
_cod_database_code 4513853

loop_
_symmetry_equiv_pos_site_id
_symmetry_equiv_pos_as_xyz
1 x,y,z
2 -x,y+1/2,-z

loop_
_atom_site_label
_atom_site_type_symbol
_atom_site_fract_x
_atom_site_fract_y
_atom_site_fract_z
_atom_site_adp_type
_atom_site_U_iso_or_equiv
_atom_site_site_symmetry_multiplicity
_atom_site_occupancy
_atom_site_calc_flag
Fe1 Fe 0.27524(2) 1.09131(2) 0.150044(15) Uani 0.01022(7) 2 1 d
Br1 Br 0.411983(16) 0.970948(16) 0.092036(11) Uani 0.01453(5) 2 1 d
P1 P 0.37874(4) 1.23494(4) 0.15974(3) Uani 0.01142(12) 2 1 d
P2 P 0.13021(4) 0.98188(4) 0.12255(3) Uani 0.01146(12) 2 1 d
O1 O 0.35910(14) 1.01972(14) 0.31333(9) Uani 0.0255(5) 2 1 d
N1 N 0.21379(13) 1.14647(13) 0.03870(10) Uani 0.0119(4) 2 1 d
N2 N 0.33376(14) 1.29283(14) 0.06746(10) Uani 0.0146(5) 2 1 d
N3 N 0.08901(14) 1.00181(14) 0.02019(9) Uani 0.0141(4) 2 1 d
C1 C 0.25496(16) 1.23813(16) 0.01260(11) Uani 0.0128(5) 2 1 d
C2 C 0.21908(18) 1.27551(17) -0.06620(12) Uani 0.0166(6) 2 1 d
C3 C 0.13848(17) 1.21720(18) -0.11727(11) Uani 0.0185(5) 2 1 d
C4 C 0.09109(17) 1.12676(17) -0.09041(11) Uani 0.0168(5) 2 1 d
C5 C 0.13074(16) 1.09235(16) -0.01143(11) Uani 0.0137(5) 2 1 d
C6 C 0.37542(20) 1.39643(18) 0.04517(13) Uani 0.0221(6) 2 1 d
C7 C -0.01175(18) 0.94912(18) -0.02677(12) Uani 0.0203(6) 2 1 d
C8 C 0.35058(17) 1.34030(16) 0.23147(12) Uani 0.0162(5) 2 1 d
C9 C 0.23207(19) 1.3914(2) 0.20592(14) Uani 0.0247(7) 2 1 d
C10 C 0.3614(2) 1.2984(2) 0.31798(13) Uani 0.0261(7) 2 1 d
C11 C 0.53925(16) 1.23750(17) 0.16972(13) Uani 0.0173(6) 2 1 d
C12 C 0.58083(18) 1.21047(18) 0.09066(14) Uani 0.0235(6) 2 1 d
C13 C 0.59235(18) 1.16179(19) 0.23670(15) Uani 0.0246(7) 2 1 d
C14 C -0.00532(16) 1.01247(16) 0.16118(12) Uani 0.0141(5) 2 1 d
C15 C -0.05325(18) 1.12136(18) 0.13104(12) Uani 0.0200(6) 2 1 d
C16 C 0.01148(19) 1.00743(18) 0.25362(12) Uani 0.0197(6) 2 1 d
C17 C 0.13979(18) 0.83533(16) 0.13441(13) Uani 0.0178(6) 2 1 d
C18 C 0.1854(2) 0.77714(18) 0.06613(14) Uani 0.0246(7) 2 1 d
C19 C 0.2141(2) 0.80653(18) 0.21569(14) Uani 0.0248(7) 2 1 d
C20 C 0.32587(17) 1.04766(17) 0.24860(13) Uani 0.0164(6) 2 1 d
Fe2 Fe 0.77998(2) 0.61526(2) 0.382252(16) Uani 0.01158(7) 2 1 d
Br2 Br 0.944606(17) 0.723716(16) 0.345033(12) Uani 0.01872(6) 2 1 d
P3 P 0.63397(4) 0.71167(4) 0.32644(3) Uani 0.01387(13) 2 1 d
P4 P 0.88729(4) 0.47714(4) 0.42006(3) Uani 0.01181(12) 2 1 d
O2 O 0.80125(14) 0.71200(14) 0.53855(10) Uani 0.0271(5) 2 1 d
N4 N 0.75797(14) 0.54235(13) 0.27450(9) Uani 0.0111(4) 2 1 d
N5 N 0.61201(14) 0.66384(14) 0.22930(10) Uani 0.0148(5) 2 1 d
N6 N 0.89680(14) 0.41896(13) 0.32846(9) Uani 0.0124(4) 2 1 d
C21 C 0.67669(16) 0.57822(15) 0.21235(11) Uani 0.0115(5) 2 1 d
C22 C 0.66048(17) 0.52940(15) 0.13623(11) Uani 0.0132(5) 2 1 d
C23 C 0.72808(17) 0.44336(15) 0.12474(11) Uani 0.0135(5) 2 1 d
C24 C 0.80850(17) 0.40342(16) 0.18733(11) Uani 0.0135(5) 2 1 d
C25 C 0.82108(16) 0.45502(15) 0.26252(10) Uani 0.0108(5) 2 1 d
C26 C 0.52105(18) 0.70369(18) 0.16585(13) Uani 0.0207(6) 2 1 d
C27 C 0.95490(19) 0.31692(16) 0.32265(12) Uani 0.0182(6) 2 1 d
C28 C 0.49262(18) 0.69076(18) 0.36032(14) Uani 0.0224(6) 2 1 d
C29 C 0.4383(2) 0.5848(2) 0.33152(16) Uani 0.0295(7) 2 1 d
C30 C 0.5029(3) 0.6967(3) 0.45182(17) Uani 0.0492(11) 2 1 d
C31 C 0.63394(18) 0.85770(17) 0.31162(13) Uani 0.0193(6) 2 1 d
C32 C 0.7103(2) 0.8906(2) 0.25081(18) Uani 0.0351(9) 2 1 d
C33 C 0.6717(3) 0.9129(2) 0.39214(18) Uani 0.0494(11) 2 1 d
C34 C 0.82547(19) 0.36837(17) 0.47347(12) Uani 0.0180(6) 2 1 d
C35 C 0.7178(2) 0.32125(19) 0.42160(14) Uani 0.0272(7) 2 1 d
C36 C 0.7972(2) 0.4052(2) 0.55491(13) Uani 0.0287(7) 2 1 d
C37 C 1.03896(16) 0.48278(17) 0.47435(11) Uani 0.0162(5) 2 1 d
C38 C 1.12872(19) 0.50023(20) 0.41931(13) Uani 0.0246(7) 2 1 d
C39 C 1.0489(2) 0.57135(18) 0.53807(13) Uani 0.0216(6) 2 1 d
C40 C 0.79308(18) 0.67454(17) 0.47773(13) Uani 0.0187(6) 2 1 d
H1c2 H 0.249934 1.340227 -0.084187 Uiso 0.0199 2 1 d
H1c3 H 0.115105 1.239909 -0.172207 Uiso 0.0222 2 1 d
H1c4 H 0.032014 1.08808 -0.125177 Uiso 0.0201 2 1 d
H1c6 H 0.413731 1.432052 0.092823 Uiso 0.0265 2 1 d
H2c6 H 0.428793 1.386733 0.008136 Uiso 0.0265 2 1 d
H3c6 H 0.311081 1.438498 0.019933 Uiso 0.0265 2 1 d
H1c7 H -0.038822 0.894586 0.005475 Uiso 0.0244 2 1 d
H2c7 H -0.072158 1.000292 -0.04219 Uiso 0.0244 2 1 d
H3c7 H 0.009656 0.917958 -0.074394 Uiso 0.0244 2 1 d
H1c8 H 0.408887 1.393567 0.230213 Uiso 0.0194 2 1 d
H1c9 H 0.22821 1.422956 0.153418 Uiso 0.0296 2 1 d
H2c9 H 0.172957 1.338219 0.203933 Uiso 0.0296 2 1 d
H3c9 H 0.220461 1.445248 0.24432 Uiso 0.0296 2 1 d
H1c10 H 0.439276 1.274857 0.336266 Uiso 0.0313 2 1 d
H2c10 H 0.342573 1.354018 0.35273 Uiso 0.0313 2 1 d
H3c10 H 0.309071 1.239938 0.319248 Uiso 0.0313 2 1 d
H1c11 H 0.564304 1.308784 0.183455 Uiso 0.0208 2 1 d
H1c12 H 0.560846 1.267221 0.052655 Uiso 0.0282 2 1 d
H2c12 H 0.663301 1.201223 0.100672 Uiso 0.0282 2 1 d
H3c12 H 0.544524 1.145963 0.068913 Uiso 0.0282 2 1 d
H1c13 H 0.57124 1.183933 0.287046 Uiso 0.0295 2 1 d
H2c13 H 0.564151 1.091132 0.224068 Uiso 0.0295 2 1 d
H3c13 H 0.675082 1.162628 0.241157 Uiso 0.0295 2 1 d
H1c14 H -0.060668 0.958903 0.14036 Uiso 0.017 2 1 d
H1c15 H -0.065984 1.122468 0.073002 Uiso 0.024 2 1 d
H2c15 H -0.125103 1.134034 0.149792 Uiso 0.024 2 1 d
H3c15 H 0.001336 1.175718 0.151478 Uiso 0.024 2 1 d
H1c16 H 0.030806 0.936109 0.27118 Uiso 0.0236 2 1 d
H2c16 H 0.072969 1.054496 0.27609 Uiso 0.0236 2 1 d
H3c16 H -0.058793 1.028525 0.271532 Uiso 0.0236 2 1 d
H1c17 H 0.06147 0.811663 0.132305 Uiso 0.0213 2 1 d
H1c18 H 0.137835 0.794052 0.015419 Uiso 0.0295 2 1 d
H2c18 H 0.263618 0.798938 0.06492 Uiso 0.0295 2 1 d
H3c18 H 0.183469 0.701902 0.075199 Uiso 0.0295 2 1 d
H1c19 H 0.175333 0.828828 0.258971 Uiso 0.0298 2 1 d
H2c19 H 0.225749 0.731038 0.218535 Uiso 0.0298 2 1 d
H3c19 H 0.287581 0.84168 0.220444 Uiso 0.0298 2 1 d
H1c22 H 0.603294 0.555529 0.092957 Uiso 0.0158 2 1 d
H1c23 H 0.719352 0.410455 0.072443 Uiso 0.0162 2 1 d
H1c24 H 0.854349 0.342246 0.179596 Uiso 0.0162 2 1 d
H1c26 H 0.486999 0.766235 0.184757 Uiso 0.0249 2 1 d
H2c26 H 0.553826 0.720844 0.118676 Uiso 0.0249 2 1 d
H3c26 H 0.462653 0.650142 0.152503 Uiso 0.0249 2 1 d
H1c27 H 0.995335 0.2969 0.375057 Uiso 0.0218 2 1 d
H2c27 H 0.898429 0.263632 0.303296 Uiso 0.0218 2 1 d
H3c27 H 1.009022 0.323353 0.285804 Uiso 0.0218 2 1 d
H1c28 H 0.443643 0.747401 0.336413 Uiso 0.0269 2 1 d
H1c29 H 0.42581 0.582527 0.273505 Uiso 0.0354 2 1 d
H2c29 H 0.489113 0.528082 0.352753 Uiso 0.0354 2 1 d
H3c29 H 0.365559 0.577088 0.350131 Uiso 0.0354 2 1 d
H1c30 H 0.520291 0.768346 0.469421 Uiso 0.059 2 1 d
H2c30 H 0.431037 0.675187 0.467276 Uiso 0.059 2 1 d
H3c30 H 0.563684 0.650366 0.476524 Uiso 0.059 2 1 d
H1c31 H 0.556379 0.879111 0.289814 Uiso 0.0232 2 1 d
H1c32 H 0.669069 0.880274 0.196935 Uiso 0.0422 2 1 d
H2c32 H 0.730786 0.964201 0.258552 Uiso 0.0422 2 1 d
H3c32 H 0.779345 0.848138 0.258606 Uiso 0.0422 2 1 d
H1c33 H 0.618944 0.895494 0.428217 Uiso 0.0593 2 1 d
H2c33 H 0.748187 0.889776 0.41517 Uiso 0.0593 2 1 d
H3c33 H 0.671922 0.988401 0.383958 Uiso 0.0593 2 1 d
H1c34 H 0.883482 0.313942 0.48352 Uiso 0.0216 2 1 d
H1c35 H 0.736192 0.299451 0.370372 Uiso 0.0326 2 1 d
H2c35 H 0.69196 0.260891 0.448707 Uiso 0.0326 2 1 d
H3c35 H 0.657634 0.373804 0.413122 Uiso 0.0326 2 1 d
H1c36 H 0.866568 0.42993 0.58846 Uiso 0.0344 2 1 d
H2c36 H 0.741697 0.461878 0.546319 Uiso 0.0344 2 1 d
H3c36 H 0.765633 0.346901 0.581044 Uiso 0.0344 2 1 d
H1c37 H 1.055878 0.414444 0.498914 Uiso 0.0194 2 1 d
H1c38 H 1.138312 0.435826 0.390485 Uiso 0.0295 2 1 d
H2c38 H 1.103011 0.555909 0.381429 Uiso 0.0295 2 1 d
H3c38 H 1.20128 0.519938 0.451401 Uiso 0.0295 2 1 d
H1c39 H 0.992099 0.560339 0.572417 Uiso 0.0259 2 1 d
H2c39 H 1.12485 0.57018 0.570061 Uiso 0.0259 2 1 d
H3c39 H 1.035856 0.638932 0.511567 Uiso 0.0259 2 1 d
H1 H 0.1944(19) 1.1589(19) 0.1842(16) Uiso 0.040(8) 2 1 d
H2 H 0.6892(16) 0.5476(18) 0.4047(16) Uiso 0.031(8) 2 1 d

loop_
_atom_site_aniso_label
_atom_site_aniso_type_symbol
_atom_site_aniso_U_11
_atom_site_aniso_U_22
_atom_site_aniso_U_33
_atom_site_aniso_U_12
_atom_site_aniso_U_13
_atom_site_aniso_U_23
Fe1 Fe 0.00913(11) 0.01206(13) 0.00957(11) -0.00100(10) 0.00185(9) 0.00062(10)
Br1 Br 0.01341(8) 0.01479(9) 0.01570(8) 0.00126(8) 0.00331(6) -0.00148(7)
P1 P 0.0094(2) 0.0126(2) 0.0125(2) -0.00101(18) 0.00224(16) -0.00002(18)
P2 P 0.00950(19) 0.0134(2) 0.01135(19) -0.00178(18) 0.00148(15) -0.00162(18)
O1 O 0.0262(8) 0.0281(9) 0.0207(8) -0.0043(7) -0.0003(6) 0.0082(7)
N1 N 0.0082(7) 0.0145(8) 0.0131(7) 0.0022(6) 0.0016(6) -0.0012(6)
N2 N 0.0146(8) 0.0147(8) 0.0155(8) -0.0032(6) 0.0053(6) 0.0019(6)
N3 N 0.0115(7) 0.0196(8) 0.0106(7) -0.0027(6) 0.0000(6) -0.0031(6)
C1 C 0.0122(8) 0.0151(9) 0.0121(8) 0.0036(7) 0.0047(6) 0.0012(7)
C2 C 0.0199(10) 0.0175(10) 0.0139(8) 0.0077(8) 0.0073(7) 0.0053(7)
C3 C 0.0203(9) 0.0249(11) 0.0105(8) 0.0125(9) 0.0032(7) 0.0020(8)
C4 C 0.0149(9) 0.0226(10) 0.0123(8) 0.0075(8) 0.0010(7) -0.0037(8)
C5 C 0.0120(8) 0.0175(9) 0.0117(8) 0.0045(7) 0.0025(6) -0.0046(7)
C6 C 0.0243(11) 0.0194(11) 0.0238(10) -0.0031(9) 0.0073(9) 0.0062(8)
C7 C 0.0161(9) 0.0267(12) 0.0173(9) -0.0058(8) 0.0002(7) -0.0063(8)
C8 C 0.0158(9) 0.0161(9) 0.0171(9) -0.0019(7) 0.0041(7) -0.0021(7)
C9 C 0.0198(11) 0.0284(12) 0.0265(11) 0.0055(9) 0.0058(9) -0.0071(9)
C10 C 0.0384(13) 0.0254(12) 0.0154(10) 0.0026(10) 0.0070(9) -0.0014(9)
C11 C 0.0088(8) 0.0148(10) 0.0288(10) -0.0023(7) 0.0045(7) -0.0037(8)
C12 C 0.0150(9) 0.0216(11) 0.0365(12) -0.0025(9) 0.0118(9) -0.0022(10)
C13 C 0.0123(9) 0.0229(11) 0.0358(12) 0.0013(8) -0.0038(9) -0.0014(10)
C14 C 0.0118(8) 0.0163(9) 0.0144(8) -0.0014(7) 0.0027(7) -0.0013(7)
C15 C 0.0159(9) 0.0252(11) 0.0197(9) 0.0028(8) 0.0055(7) -0.0006(9)
C16 C 0.0187(10) 0.0251(11) 0.0166(9) -0.0005(8) 0.0069(8) 0.0014(8)
C17 C 0.0148(9) 0.0130(9) 0.0257(10) -0.0014(7) 0.0040(8) -0.0030(8)
C18 C 0.0235(11) 0.0161(10) 0.0338(12) -0.0021(9) 0.0038(9) -0.0067(9)
C19 C 0.0277(12) 0.0187(11) 0.0276(11) 0.0043(9) 0.0036(9) 0.0051(9)
C20 C 0.0122(9) 0.0185(10) 0.0190(9) -0.0067(7) 0.0045(7) -0.0047(8)
Fe2 Fe 0.01323(12) 0.01174(13) 0.01016(11) 0.00067(10) 0.00313(9) -0.00280(10)
Br2 Br 0.01717(9) 0.01944(10) 0.01873(9) -0.00346(8) 0.00056(7) 0.00303(8)
P3 P 0.0124(2) 0.0128(2) 0.0165(2) 0.00090(18) 0.00283(17) -0.00417(19)
P4 P 0.0147(2) 0.0126(2) 0.00833(18) -0.0002(2) 0.00241(15) -0.00016(18)
O2 O 0.0254(8) 0.0281(9) 0.0264(8) 0.0026(7) -0.0001(6) -0.0086(7)
N4 N 0.0110(7) 0.0112(8) 0.0113(7) -0.0003(6) 0.0026(6) -0.0003(6)
N5 N 0.0138(8) 0.0145(8) 0.0151(8) 0.0036(6) -0.0005(6) -0.0024(6)
N6 N 0.0164(8) 0.0113(7) 0.0094(7) 0.0040(6) 0.0019(6) -0.0007(6)
C21 C 0.0109(8) 0.0104(8) 0.0135(8) -0.0023(6) 0.0030(6) -0.0004(6)
C22 C 0.0142(9) 0.0133(9) 0.0121(8) -0.0041(7) 0.0022(7) 0.0015(7)
C23 C 0.0169(9) 0.0139(9) 0.0108(8) -0.0057(7) 0.0053(7) -0.0020(6)
C24 C 0.0180(9) 0.0112(8) 0.0130(8) -0.0006(7) 0.0075(7) -0.0024(7)
C25 C 0.0126(8) 0.0106(9) 0.0100(7) -0.0013(6) 0.0046(6) 0.0000(6)
C26 C 0.0177(10) 0.0213(11) 0.0217(10) 0.0048(8) -0.0010(8) -0.0026(8)
C27 C 0.0236(10) 0.0168(10) 0.0146(9) 0.0065(8) 0.0043(8) 0.0003(7)
C28 C 0.0129(9) 0.0220(11) 0.0341(12) 0.0007(8) 0.0092(9) -0.0054(9)
C29 C 0.0218(11) 0.0276(13) 0.0410(14) -0.0050(10) 0.0108(10) -0.0017(11)
C30 C 0.0367(16) 0.078(3) 0.0388(15) -0.0141(16) 0.0251(13) -0.0267(16)
C31 C 0.0160(9) 0.0150(10) 0.0251(10) 0.0043(8) -0.0018(8) -0.0035(8)
C32 C 0.0264(13) 0.0175(12) 0.0651(19) 0.0038(10) 0.0180(13) 0.0084(12)
C33 C 0.085(3) 0.0180(13) 0.0385(16) 0.0000(15) -0.0109(16) -0.0099(12)
C34 C 0.0241(11) 0.0155(10) 0.0155(9) -0.0013(8) 0.0070(8) 0.0011(7)
C35 C 0.0371(13) 0.0253(12) 0.0208(10) -0.0157(10) 0.0096(10) -0.0018(9)
C36 C 0.0405(14) 0.0340(13) 0.0137(9) -0.0086(11) 0.0109(9) -0.0005(9)
C37 C 0.0162(9) 0.0176(10) 0.0135(8) 0.0008(8) -0.0008(7) 0.0025(8)
C38 C 0.0176(10) 0.0325(13) 0.0231(10) 0.0008(9) 0.0020(8) 0.0028(9)
C39 C 0.0223(10) 0.0233(11) 0.0174(9) -0.0036(8) -0.0020(8) -0.0014(8)
C40 C 0.0146(9) 0.0198(10) 0.0225(10) 0.0012(8) 0.0055(8) 0.0013(8)

loop_
_atom_type_symbol
_atom_type_scat_dispersion_real
_atom_type_scat_dispersion_imag
_atom_type_scat_source
C 0.0033 0.0016 'International Tables Vol C tables 4.2.6.8 and 6.1.1.1'
H 0.0000 0.0000 'International Tables Vol C tables 4.2.6.8 and 6.1.1.1'
Br -0.2901 2.4595 'International Tables Vol C tables 4.2.6.8 and 6.1.1.1'
Fe 0.3463 0.8444 'International Tables Vol C tables 4.2.6.8 and 6.1.1.1'
N 0.0061 0.0033 'International Tables Vol C tables 4.2.6.8 and 6.1.1.1'
O 0.0106 0.0060 'International Tables Vol C tables 4.2.6.8 and 6.1.1.1'
P 0.1023 0.0942 'International Tables Vol C tables 4.2.6.8 and 6.1.1.1'

loop_
_geom_angle_atom_site_label_1
_geom_angle_atom_site_label_2
_geom_angle_atom_site_label_3
_geom_angle
Br1 Fe1 P1 98.432(18)
Br1 Fe1 P2 93.569(18)
Br1 Fe1 N1 90.07(5)
Br1 Fe1 C20 92.22(7)
Br1 Fe1 H1 178.6(10)
P1 Fe1 P2 161.99(2)
P1 Fe1 N1 83.74(5)
P1 Fe1 C20 95.38(7)
P1 Fe1 H1 82.9(9)
P2 Fe1 N1 82.86(5)
P2 Fe1 C20 97.54(7)
P2 Fe1 H1 85.2(9)
N1 Fe1 C20 177.64(9)
N1 Fe1 H1 90.5(10)
C20 Fe1 H1 87.2(10)
Fe1 Br1 N1 38.59(3)
Fe1 P1 N2 101.71(6)
Fe1 P1 C8 119.11(7)
Fe1 P1 C11 124.46(7)
N2 P1 C8 102.74(9)
N2 P1 C11 103.18(9)
C8 P1 C11 102.45(9)
Fe1 P2 N3 101.43(6)
Fe1 P2 C14 118.62(7)
Fe1 P2 C17 125.09(7)
N3 P2 C14 101.78(8)
N3 P2 C17 104.67(9)
C14 P2 C17 102.06(10)
Fe1 N1 Br1 51.34(4)
Fe1 N1 C1 120.27(12)
Fe1 N1 C5 120.70(13)
Br1 N1 C1 113.30(11)
Br1 N1 C5 103.70(12)
C1 N1 C5 119.03(16)
P1 N2 C1 117.58(14)
P1 N2 C6 123.01(13)
C1 N2 C6 119.41(16)
P2 N3 C5 116.41(12)
P2 N3 C7 122.48(14)
C5 N3 C7 118.21(15)
N1 C1 N2 116.56(16)
N1 C1 C2 121.71(17)
N2 C1 C2 121.73(18)
C1 C2 C3 118.37(19)
C1 C2 H1c2 120.82
C3 C2 H1c2 120.82
C2 C3 C4 120.69(17)
C2 C3 H1c3 119.66
C4 C3 H1c3 119.66
C3 C4 C5 118.59(17)
C3 C4 H1c4 120.71
C5 C4 H1c4 120.71
N1 C5 N3 116.06(16)
N1 C5 C4 121.46(18)
N3 C5 C4 122.48(17)
N2 C6 H1c6 109.47
N2 C6 H2c6 109.47
N2 C6 H3c6 109.47
H1c6 C6 H2c6 109.47
H1c6 C6 H3c6 109.47
H2c6 C6 H3c6 109.47
N3 C7 H1c7 109.47
N3 C7 H2c7 109.47
N3 C7 H3c7 109.47
H1c7 C7 H2c7 109.47
H1c7 C7 H3c7 109.47
H2c7 C7 H3c7 109.47
P1 C8 C9 111.78(14)
P1 C8 C10 111.89(15)
P1 C8 H1c8 106.29
C9 C8 C10 109.84(19)
C9 C8 H1c8 108.49
C10 C8 H1c8 108.37
C8 C9 H1c9 109.47
C8 C9 H2c9 109.47
C8 C9 H3c9 109.47
H1c9 C9 H2c9 109.47
H1c9 C9 H3c9 109.47
H2c9 C9 H3c9 109.47
C8 C10 H1c10 109.47
C8 C10 H2c10 109.47
C8 C10 H3c10 109.47
H1c10 C10 H2c10 109.47
H1c10 C10 H3c10 109.47
H2c10 C10 H3c10 109.47
P1 C11 C12 112.50(13)
P1 C11 C13 109.73(15)
P1 C11 H1c11 107.57
C12 C11 C13 110.54(18)
C12 C11 H1c11 106.73
C13 C11 H1c11 109.66
C11 C12 H1c12 109.47
C11 C12 H2c12 109.47
C11 C12 H3c12 109.47
H1c12 C12 H2c12 109.47
H1c12 C12 H3c12 109.47
H2c12 C12 H3c12 109.47
C11 C13 H1c13 109.47
C11 C13 H2c13 109.47
C11 C13 H3c13 109.47
H1c13 C13 H2c13 109.47
H1c13 C13 H3c13 109.47
H2c13 C13 H3c13 109.47
P2 C14 C15 111.00(14)
P2 C14 C16 111.86(13)
P2 C14 H1c14 107.07
C15 C14 C16 110.41(17)
C15 C14 H1c14 108.63
C16 C14 H1c14 107.71
C14 C15 H1c15 109.47
C14 C15 H2c15 109.47
C14 C15 H3c15 109.47
H1c15 C15 H2c15 109.47
H1c15 C15 H3c15 109.47
H2c15 C15 H3c15 109.47
C14 C16 H1c16 109.47
C14 C16 H2c16 109.47
C14 C16 H3c16 109.47
H1c16 C16 H2c16 109.47
H1c16 C16 H3c16 109.47
H2c16 C16 H3c16 109.47
P2 C17 C18 114.72(15)
P2 C17 C19 110.20(14)
P2 C17 H1c17 105.31
C18 C17 C19 109.57(17)
C18 C17 H1c17 105.99
C19 C17 H1c17 110.9
C17 C18 H1c18 109.47
C17 C18 H2c18 109.47
C17 C18 H3c18 109.47
H1c18 C18 H2c18 109.47
H1c18 C18 H3c18 109.47
H2c18 C18 H3c18 109.47
C17 C19 H1c19 109.47
C17 C19 H2c19 109.47
C17 C19 H3c19 109.47
H1c19 C19 H2c19 109.47
H1c19 C19 H3c19 109.47
H2c19 C19 H3c19 109.47
Fe1 C20 O1 179.56(19)
Br2 Fe2 P3 99.812(19)
Br2 Fe2 P4 94.338(19)
Br2 Fe2 N4 90.76(5)
Br2 Fe2 C40 92.39(7)
Br2 Fe2 H2 176.8(8)
P3 Fe2 P4 160.82(2)
P3 Fe2 N4 83.91(5)
P3 Fe2 C40 95.65(7)
P3 Fe2 H2 83.2(8)
P4 Fe2 N4 83.01(5)
P4 Fe2 C40 96.64(7)
P4 Fe2 H2 82.5(8)
N4 Fe2 C40 176.84(9)
N4 Fe2 H2 88.6(10)
C40 Fe2 H2 88.2(10)
Fe2 Br2 N4 38.15(3)
Fe2 P3 N5 101.26(6)
Fe2 P3 C28 117.80(7)
Fe2 P3 C31 126.33(7)
N5 P3 C28 103.92(9)
N5 P3 C31 102.93(9)
C28 P3 C31 101.61(10)
Fe2 P4 N6 101.53(6)
Fe2 P4 C34 118.58(7)
Fe2 P4 C37 124.83(7)
N6 P4 C34 101.90(9)
N6 P4 C37 104.74(9)
C34 P4 C37 102.18(9)
Fe2 N4 Br2 51.09(4)
Fe2 N4 C21 120.33(13)
Fe2 N4 C25 120.82(11)
Br2 N4 C21 112.79(11)
Br2 N4 C25 105.82(11)
C21 N4 C25 118.82(15)
P3 N5 C21 118.11(12)
P3 N5 C26 123.09(14)
C21 N5 C26 118.57(16)
P4 N6 C25 116.63(13)
P4 N6 C27 122.15(12)
C25 N6 C27 118.75(15)
N4 C21 N5 116.08(16)
N4 C21 C22 121.45(17)
N5 C21 C22 122.47(16)
C21 C22 C23 118.66(16)
C21 C22 H1c22 120.67
C23 C22 H1c22 120.67
C22 C23 C24 121.06(17)
C22 C23 H1c23 119.47
C24 C23 H1c23 119.47
C23 C24 C25 118.01(18)
C23 C24 H1c24 120.99
C25 C24 H1c24 120.99
N4 C25 N6 116.27(16)
N4 C25 C24 121.93(16)
N6 C25 C24 121.80(17)
N5 C26 H1c26 109.47
N5 C26 H2c26 109.47
N5 C26 H3c26 109.47
H1c26 C26 H2c26 109.47
H1c26 C26 H3c26 109.47
H2c26 C26 H3c26 109.47
N6 C27 H1c27 109.47
N6 C27 H2c27 109.47
N6 C27 H3c27 109.47
H1c27 C27 H2c27 109.47
H1c27 C27 H3c27 109.47
H2c27 C27 H3c27 109.47
P3 C28 C29 112.01(17)
P3 C28 C30 112.17(17)
P3 C28 H1c28 105.58
C29 C28 C30 108.8(2)
C29 C28 H1c28 109.19
C30 C28 H1c28 109.01
C28 C29 H1c29 109.47
C28 C29 H2c29 109.47
C28 C29 H3c29 109.47
H1c29 C29 H2c29 109.47
H1c29 C29 H3c29 109.47
H2c29 C29 H3c29 109.47
C28 C30 H1c30 109.47
C28 C30 H2c30 109.47
C28 C30 H3c30 109.47
H1c30 C30 H2c30 109.47
H1c30 C30 H3c30 109.47
H2c30 C30 H3c30 109.47
P3 C31 C32 111.87(16)
P3 C31 C33 109.94(16)
P3 C31 H1c31 107.95
C32 C31 C33 110.8(2)
C32 C31 H1c31 107.08
C33 C31 H1c31 109.12
C31 C32 H1c32 109.47
C31 C32 H2c32 109.47
C31 C32 H3c32 109.47
H1c32 C32 H2c32 109.47
H1c32 C32 H3c32 109.47
H2c32 C32 H3c32 109.47
C31 C33 H1c33 109.47
C31 C33 H2c33 109.47
C31 C33 H3c33 109.47
H1c33 C33 H2c33 109.47
H1c33 C33 H3c33 109.47
H2c33 C33 H3c33 109.47
P4 C34 C35 111.39(14)
P4 C34 C36 111.64(15)
P4 C34 H1c34 106.87
C35 C34 C36 110.17(19)
C35 C34 H1c34 108.44
C36 C34 H1c34 108.17
C34 C35 H1c35 109.47
C34 C35 H2c35 109.47
C34 C35 H3c35 109.47
H1c35 C35 H2c35 109.47
H1c35 C35 H3c35 109.47
H2c35 C35 H3c35 109.47
C34 C36 H1c36 109.47
C34 C36 H2c36 109.47
C34 C36 H3c36 109.47
H1c36 C36 H2c36 109.47
H1c36 C36 H3c36 109.47
H2c36 C36 H3c36 109.47
P4 C37 C38 114.10(13)
P4 C37 C39 108.90(14)
P4 C37 H1c37 106.76
C38 C37 C39 109.67(18)
C38 C37 H1c37 105.94
C39 C37 H1c37 111.44
C37 C38 H1c38 109.47
C37 C38 H2c38 109.47
C37 C38 H3c38 109.47
H1c38 C38 H2c38 109.47
H1c38 C38 H3c38 109.47
H2c38 C38 H3c38 109.47
C37 C39 H1c39 109.47
C37 C39 H2c39 109.47
C37 C39 H3c39 109.47
H1c39 C39 H2c39 109.47
H1c39 C39 H3c39 109.47
H2c39 C39 H3c39 109.47
Fe2 C40 O2 179.8(2)

loop_
_geom_bond_atom_site_label_1
_geom_bond_atom_site_label_2
_geom_bond_distance
Fe1 Br1 2.5159(4)
Fe1 P1 2.1679(6)
Fe1 P2 2.1764(6)
Fe1 N1 2.0097(16)
Fe1 C20 1.749(2)
Fe1 H1 1.46(3)
Br1 N1 3.2221(16)
P1 N2 1.7124(17)
P1 C8 1.857(2)
P1 C11 1.8606(19)
P2 N3 1.7225(16)
P2 C14 1.853(2)
P2 C17 1.857(2)
O1 C20 1.146(3)
N1 C1 1.351(3)
N1 C5 1.358(2)
N2 C1 1.375(2)
N2 C6 1.463(3)
N3 C5 1.380(3)
N3 C7 1.464(3)
C1 C2 1.400(3)
C2 C3 1.376(3)
C2 H1c2 0.96
C3 C4 1.375(3)
C3 H1c3 0.96
C4 C5 1.398(3)
C4 H1c4 0.96
C6 H1c6 0.96
C6 H2c6 0.96
C6 H3c6 0.96
C7 H1c7 0.96
C7 H2c7 0.96
C7 H3c7 0.96
C8 C9 1.526(3)
C8 C10 1.529(3)
C8 H1c8 0.96
C9 H1c9 0.96
C9 H2c9 0.96
C9 H3c9 0.96
C10 H1c10 0.96
C10 H2c10 0.96
C10 H3c10 0.96
C11 C12 1.525(3)
C11 C13 1.525(3)
C11 H1c11 0.96
C12 H1c12 0.96
C12 H2c12 0.96
C12 H3c12 0.96
C13 H1c13 0.96
C13 H2c13 0.96
C13 H3c13 0.96
C14 C15 1.535(3)
C14 C16 1.531(3)
C14 H1c14 0.96
C15 H1c15 0.96
C15 H2c15 0.96
C15 H3c15 0.96
C16 H1c16 0.96
C16 H2c16 0.96
C16 H3c16 0.96
C17 C18 1.529(3)
C17 C19 1.533(3)
C17 H1c17 0.96
C18 H1c18 0.96
C18 H2c18 0.96
C18 H3c18 0.96
C19 H1c19 0.96
C19 H2c19 0.96
C19 H3c19 0.96
Fe2 Br2 2.5252(5)
Fe2 P3 2.1777(6)
Fe2 P4 2.1770(6)
Fe2 N4 2.0047(16)
Fe2 C40 1.750(2)
Fe2 H2 1.46(2)
Br2 N4 3.2451(16)
P3 N5 1.7156(18)
P3 C28 1.857(2)
P3 C31 1.855(2)
P4 N6 1.7223(17)
P4 C34 1.849(2)
P4 C37 1.8582(19)
O2 C40 1.113(3)
N4 C21 1.366(2)
N4 C25 1.358(2)
N5 C21 1.374(3)
N5 C26 1.464(3)
N6 C25 1.374(2)
N6 C27 1.464(3)
C21 C22 1.401(3)
C22 C23 1.374(3)
C22 H1c22 0.96
C23 C24 1.383(3)
C23 H1c23 0.96
C24 C25 1.404(3)
C24 H1c24 0.96
C26 H1c26 0.96
C26 H2c26 0.96
C26 H3c26 0.96
C27 H1c27 0.96
C27 H2c27 0.96
C27 H3c27 0.96
C28 C29 1.521(3)
C28 C30 1.521(4)
C28 H1c28 0.96
C29 H1c29 0.96
C29 H2c29 0.96
C29 H3c29 0.96
C30 H1c30 0.96
C30 H2c30 0.96
C30 H3c30 0.96
C31 C32 1.523(4)
C31 C33 1.518(4)
C31 H1c31 0.96
C32 H1c32 0.96
C32 H2c32 0.96
C32 H3c32 0.96
C33 H1c33 0.96
C33 H2c33 0.96
C33 H3c33 0.96
C34 C35 1.528(3)
C34 C36 1.530(3)
C34 H1c34 0.96
C35 H1c35 0.96
C35 H2c35 0.96
C35 H3c35 0.96
C36 H1c36 0.96
C36 H2c36 0.96
C36 H3c36 0.96
C37 C38 1.527(3)
C37 C39 1.535(3)
C37 H1c37 0.96
C38 H1c38 0.96
C38 H2c38 0.96
C38 H3c38 0.96
C39 H1c39 0.96
C39 H2c39 0.96
C39 H3c39 0.96

loop_
_jana_cell_twin_matrix_id
_jana_cell_twin_volume_fraction
_jana_cell_twin_matrix_1_1
_jana_cell_twin_matrix_1_2
_jana_cell_twin_matrix_1_3
_jana_cell_twin_matrix_2_1
_jana_cell_twin_matrix_2_2
_jana_cell_twin_matrix_2_3
_jana_cell_twin_matrix_3_1
_jana_cell_twin_matrix_3_2
_jana_cell_twin_matrix_3_3
1 0.756(3) 1 0 0 0 1 0 0 0 1
2 0.244(3) -1 0 0 0 -1 0 0 0 -1

loop_
_restr_distance_atom_site_label_1
_restr_distance_atom_site_label_2
_restr_distance_target
_restr_distance_target_weight_param
Fe1 H1 1.46 0.001
Fe2 H2 1.46 0.001
